data_7211045
loop_
_publ_author_name
'Schmidt, Marko'
'Zehe, Christoph S.'
'Siegel, Ren\'ee'
'Heigl, Johannes U.'
'Steinlein, Christoph'
'Schmidt, Hans-Werner'
'Senker, J\"urgen'

_publ_section_title
;
 NMR-crystallographic study of two-dimensionally self-assembled
 cyclohexane-based low-molecular-mass organic compounds
;
_journal_issue 43
_journal_name_full CrystEngComm
_journal_page_first 8784
_journal_paper_doi 10.1039/c3ce41158c
_journal_volume 15
_journal_year 2013
_chemical_formula_sum 'C16 H32 N4 O2'
_chemical_formula_weight 312.45
_space_group_IT_number 14
_symmetry_cell_setting monoclinic
_symmetry_Int_Tables_number 14
_symmetry_space_group_name_Hall '-P 2ybc'
_symmetry_space_group_name_H-M 'P 1 21/c 1'
_audit_creation_date 2013-03-04
_audit_creation_method 'Materials Studio'
_cell_angle_alpha 90.0000
_cell_angle_beta 96.343(2)
_cell_angle_gamma 90.0000
_cell_formula_units_Z 2
_cell_length_a 15.435(7)
_cell_length_b 6.762(3)
_cell_length_c 8.883(4)
_cell_measurement_temperature 293(2)
_cell_volume 921.5(7)
_diffrn_ambient_temperature 293(2)
_diffrn_measurement_device_type 'STOE StadiP'
_diffrn_radiation_type CuK\a1
_diffrn_radiation_wavelength 1.54056
_exptl_crystal_density_diffrn 1.125
_cod_data_source_file c3ce41158c_2.cif
_cod_data_source_block Bisurea_final
_cod_original_cell_volume 921.4(12)
_cod_original_sg_symbol_H-M P21/C
_cod_database_code 7211045

loop_
_symmetry_equiv_pos_as_xyz
x,y,z
-x,y+1/2,-z+1/2
-x,-y,-z
x,-y+1/2,z+1/2

loop_
_atom_site_label
_atom_site_type_symbol
_atom_site_fract_x
_atom_site_fract_y
_atom_site_fract_z
_atom_site_U_iso_or_equiv
_atom_site_adp_type
_atom_site_occupancy
N1 N 0.33255(5) 0.85698(8) 0.87198(18) 0.08139(1) Uiso 1.00
C2 C 0.28296(2) 0.69620(8) 0.89656(5) 0.08139(1) Uiso 1.00
N3 N 0.22308(7) 0.65145(16) 0.77796(11) 0.08139(1) Uiso 1.00
O4 O 0.29108(14) 0.60435(42) 1.01574(11) 0.08139(1) Uiso 1.00
C5 C 0.16239(13) 0.48673(26) 0.77166(12) 0.08139(1) Uiso 1.00
C6 C 0.20908(27) 0.28646(16) 0.78405(74) 0.08139(1) Uiso 1.00
C7 C 0.10670(31) 0.49634(61) 0.61795(32) 0.08139(1) Uiso 1.00
C8 C 0.10089(29) 0.50681(81) 0.89536(47) 0.08139(1) Uiso 1.00
H9 H 0.33189(15) 0.90732(40) 0.76475(25) 0.08139(1) Uiso 1.00
H10 H 0.22852(18) 0.71248(51) 0.67556(18) 0.08139(1) Uiso 1.00
H11 H 0.16008(36) 0.16747(26) 0.76755(75) 0.08139(1) Uiso 1.00
H12 H 0.24612(34) 0.26435(45) 0.89571(95) 0.08139(1) Uiso 1.00
H13 H 0.25423(35) 0.26946(46) 0.69721(106) 0.08139(1) Uiso 1.00
H14 H 0.05948(36) 0.37338(71) 0.60951(39) 0.08139(1) Uiso 1.00
H15 H 0.14653(50) 0.48295(94) 0.52285(12) 0.08139(1) Uiso 1.00
H16 H 0.06968(28) 0.63565(71) 0.60411(80) 0.08139(1) Uiso 1.00
H17 H 0.06568(29) 0.64872(91) 0.88611(96) 0.08139(1) Uiso 1.00
H18 H 0.13503(50) 0.49560(112) 1.01054(30) 0.08139(1) Uiso 1.00
H19 H 0.05227(31) 0.38678(95) 0.88166(54) 0.08139(1) Uiso 1.00
C20 C 0.41192(1) 0.90583(6) 0.96777(7) 0.08139(1) Uiso 1.00
C21 C 0.49294(4) 0.81845(26) 0.90735(30) 0.08139(1) Uiso 1.00
C22 C 0.42305(3) 1.12993(11) 0.99114(42) 0.08139(1) Uiso 1.00
H23 H 0.40631(12) 0.84116(40) 1.08068(1) 0.08139(1) Uiso 1.00
H24 H 0.48663(1) 0.65629(28) 0.89590(55) 0.08139(1) Uiso 1.00
H25 H 0.49758(15) 0.87705(61) 0.79245(23) 0.08139(1) Uiso 1.00
H26 H 0.42372(14) 1.20316(22) 0.88021(52) 0.08139(1) Uiso 1.00
H27 H 0.36669(1) 1.19088(36) 1.04197(67) 0.08139(1) Uiso 1.00

loop_
_geom_angle_atom_site_label_1
_geom_angle_atom_site_label_2
_geom_angle_atom_site_label_3
_geom_angle
C2 N1 C20 122.78(10)
C2 N3 C5 125.60(9)
O4 C2 N1 122.63(13)
O4 C2 N3 123.74(12)
N1 C2 N3 113.61(8)
N3 C5 C6 112.3(2)
N3 C5 C7 107.33(19)
N3 C5 C8 110.6(2)
C6 C5 C7 108.4(3)
C6 C5 C8 110.5(3)
C7 C5 C8 107.7(3)
N1 C20 C21 112.09(10)
N1 C20 C22 112.23(8)
C21 C20 C22 110.11(9)
C2 N1 H9 118.23(18)
C20 N1 H9 113.34(15)
C2 N3 H10 119.38(18)
C5 N3 H10 113.32(19)
C5 C6 H11 109.0(4)
C5 C6 H12 112.3(4)
C5 C6 H13 111.7(4)
H11 C6 H12 107.6(5)
H11 C6 H13 108.0(6)
H12 C6 H13 108.2(6)
C5 C7 H14 109.3(3)
C5 C7 H15 112.0(5)
C5 C7 H16 111.7(4)
H14 C7 H15 107.8(5)
H14 C7 H16 107.9(5)
H15 C7 H16 108.0(5)
C5 C8 H17 111.2(5)
C5 C8 H18 112.9(5)
C5 C8 H19 108.8(4)
H17 C8 H18 108.1(7)
H17 C8 H19 108.0(6)
H18 C8 H19 107.6(6)
N1 C20 H23 107.24(11)
C21 C20 H23 108.28(15)
C22 C20 H23 106.63(19)
C20 C21 H24 110.36(12)
C20 C21 H25 108.9(2)
C20 C22 H26 109.5(2)
C20 C22 H27 110.01(15)
H24 C21 H25 106.5(4)
H26 C22 H27 106.5(3)

loop_
_geom_bond_atom_site_label_1
_geom_bond_atom_site_label_2
_geom_bond_distance
O4 C2 1.2217(18)
N1 C2 1.3611(10)
N1 C20 1.4504(14)
N3 C2 1.3567(13)
N3 C5 1.453(2)
C5 C6 1.532(3)
C5 C7 1.532(4)
C5 C8 1.536(5)
C20 C22 1.5365(12)
C20 C21 1.532(1)
N1 H9 1.010(3)
N3 H10 1.011(2)
C6 H11 1.103(6)
C6 H12 1.098(10)
C6 H13 1.101(9)
C7 H14 1.102(7)
C7 H15 1.102(6)
C7 H16 1.102(6)
C8 H17 1.101(8)
C8 H18 1.100(6)
C8 H19 1.103(8)
C20 H23 1.1062(14)
C21 H25 1.105(3)
C21 H24 1.104(3)
C22 H26 1.104(5)
C22 H27 1.104(3)
